data_9014614
loop_
_publ_author_name
'Averbuch-Pouchot M'
'Durif, A.'

_publ_section_title
;
 Contribution to the crystal chemistry of tetrametaphosphates (I).
 _cod_database_code 1007173
;
_journal_name_full 'Journal of Solid State Chemistry'
_journal_page_first 119
_journal_page_last 132
_journal_paper_doi 10.1016/0022-4596(85)90275-0
_journal_volume 58
_journal_year 1985
_chemical_formula_sum 'H2 K Na O7 P2'
_space_group_IT_number 2
_symmetry_space_group_name_Hall '-P 1'
_symmetry_space_group_name_H-M 'P -1'
_cell_angle_alpha 89.94
_cell_angle_beta 106.95
_cell_angle_gamma 95.61
_cell_length_a 11.341
_cell_length_b 7.907
_cell_length_c 7.918
_cell_formula_units_Z 4
_cell_volume 675.655
_database_code_amcsd 0013549
_exptl_crystal_density_diffrn 2.340
_cod_duplicate_entry 1007173
_cod_original_formula_sum 'K Na P2 O7 H2'
_cod_database_code 9014614
_amcsd_formula_title 'H4 K2 Na2 O14 P4'

loop_
_space_group_symop_operation_xyz
x,y,z
-x,-y,-z

loop_
_atom_site_label
_atom_site_fract_x
_atom_site_fract_y
_atom_site_fract_z
K1 0.43767 0.22608 0.64107
K2 0.06139 0.34210 0.76355
Na1 0.42060 0.66670 0.85250
Na2 0.07762 0.12350 0.20970
P1 0.29076 0.44672 0.15962
P2 0.21053 0.78151 0.06786
P3 0.28748 0.85313 0.44719
P4 0.20919 0.49185 0.47291
O1 0.19820 0.57700 0.07960
O2 0.31070 0.83230 0.25540
O3 0.18850 0.69110 0.44310
O4 0.31030 0.46680 0.36900
O5 0.22900 0.27540 0.09270
O6 0.41100 0.50710 0.13100
O7 0.09050 0.84590 0.05750
O8 0.27270 0.82380 0.93050
O9 0.40750 0.83480 0.57970
O10 0.22400 0.00780 0.44940
O11 0.27190 0.46420 0.66080
O12 0.08890 0.39510 0.38240
O13 0.41230 0.14330 0.96460
O14 0.09070 0.01210 0.69620
H1 0.35000 0.17500 0.00100
H2 0.40400 0.04900 -0.01400
H3 0.11600 0.01700 0.61000
H4 0.14900 0.96600 0.77000

loop_
_cod_related_entry_id
_cod_related_entry_database
_cod_related_entry_code
1 AMCSD 0013549
